data_9017879
loop_
_publ_author_name
'Yang, H.'
'Yong, T.'
'Downs, R. T.'

_publ_section_title
;
 Ferrobobfergusonite, []Na2Fe2+5Fe3+Al(PO4)6, a new mineral of the bobfergusonite
 group from the Victory mine, Custer County, South Dakota, USA
;
_journal_name_full 'The Canadian Mineralogist'
_journal_page_first 617
_journal_page_last 627
_journal_volume 59
_journal_year 2021
_chemical_compound_source 'Victory mine, Custer County, South Dakota, USA'
_chemical_formula_sum 'Al2.46 Ba0.8 Ca0.28 Fe8.58 Mg0.88 Mn1.8 Na2.64 O48 P12'
_chemical_name_mineral Ferrobobfergusonite
_space_group_IT_number 14
_space_group_name_Hall '-P 2yn'
_space_group_name_H-M_alt 'P 1 21/n 1'
_symmetry_space_group_name_H-M 'P 1 21/n 1'
_cell_angle_alpha 90
_cell_angle_beta 97.3320
_cell_angle_gamma 90
_cell_length_a 12.7156
_cell_length_b 12.3808
_cell_length_c 10.9347
_cell_formula_units_Z 2
_cell_volume 1707.366
_database_code_amcsd 0020973
_exptl_crystal_density_diffrn 3.865
_cod_data_source_file inputs/fixed/split/07447.cif
_cod_data_source_block 07447
_cod_original_cell_volume 1707.367
_cod_original_formula_sum 'Mn1.8 Fe8.58 Na2.64 Ba.8 Ca.28 Mg.88 Al2.46 P12 O48'
_cod_database_code 9017879

loop_
_space_group_symop_operation_xyz
x,y,z
1/2+x,1/2-y,1/2+z
1/2-x,1/2+y,1/2-z
-x,-y,-z

loop_
_atom_site_aniso_label
_atom_site_aniso_U_11
_atom_site_aniso_U_22
_atom_site_aniso_U_33
_atom_site_aniso_U_12
_atom_site_aniso_U_13
_atom_site_aniso_U_23
Mn2+X1 0.02410 0.00845 0.01604 0.00254 0.01370 0.00222
Fe2+X1 0.02410 0.00845 0.01604 0.00254 0.01370 0.00222
NaX2 0.02610 0.01500 0.03050 0.00200 0.01800 0.00100
BaX3 0.02810 0.01330 0.03400 0.00200 0.02140 0.00010
NaX4 0.04400 0.02860 0.01550 0.00260 0.00920 0.00180
NaX5 0.04500 0.02990 0.01660 0.00080 0.01030 0.00010
Fe2+M1 0.01130 0.01800 0.01250 0.00049 0.00043 0.00207
Fe2+M2 0.01110 0.01500 0.01170 0.00186 0.00160 0.00093
CaM2 0.01110 0.01500 0.01170 0.00186 0.00160 0.00093
Fe2+M3 0.00830 0.00830 0.01030 0.00131 0.00085 0.00126
MgM3 0.00830 0.00830 0.01030 0.00131 0.00085 0.00126
Fe2+M4 0.00860 0.00800 0.00990 0.00024 0.00075 0.00091
Fe3+M4 0.00860 0.00800 0.00990 0.00024 0.00075 0.00091
MgM4 0.00860 0.00800 0.00990 0.00024 0.00075 0.00091
Fe3+M5 0.00770 0.01030 0.00690 0.00055 0.00043 0.00155
AlM5 0.00770 0.01030 0.00690 0.00055 0.00043 0.00155
MgM5 0.00770 0.01030 0.00690 0.00055 0.00043 0.00155
AlM6 0.00620 0.00820 0.00530 0.00040 0.00090 0.00090
P1 0.00670 0.00790 0.00680 0.00030 0.00190 0.00030
P2 0.00700 0.00850 0.00660 0.00020 0.00240 0.00010
P3 0.00700 0.00680 0.00800 0.00000 0.00210 0.00010
P4 0.00730 0.00720 0.00880 0.00000 0.00310 0.00030
P5 0.00660 0.00770 0.00820 0.00010 0.00170 0.00070
P6 0.00670 0.00960 0.00870 0.00050 0.00180 0.00000
O1 0.01010 0.01430 0.01190 0.00430 0.00470 0.00040
O2 0.00940 0.01220 0.01000 0.00260 0.00220 0.00060
O3 0.00580 0.01320 0.00860 0.00150 0.00160 0.00010
O4 0.00970 0.01210 0.00950 0.00290 0.00270 0.00080
O5 0.01440 0.01250 0.01140 0.00590 0.00190 0.00160
O6 0.01560 0.01200 0.01270 0.00570 0.00310 0.00130
O7 0.01460 0.01340 0.00720 0.00450 0.00250 0.00100
O8 0.01770 0.01270 0.00860 0.00490 0.00210 0.00100
O9 0.00870 0.01210 0.01030 0.00170 0.00270 0.00090
O10 0.01140 0.01030 0.01380 0.00220 0.00600 0.00020
O11 0.01410 0.01200 0.02090 0.00010 0.01060 0.00340
O12 0.01130 0.01210 0.01920 0.00080 0.00920 0.00310
O13 0.01440 0.01560 0.01220 0.00080 0.00190 0.00030
O14 0.01390 0.01390 0.01250 0.00010 0.00280 0.00060
O15 0.01230 0.01450 0.01100 0.00140 0.00270 0.00360
O16 0.01230 0.01170 0.00860 0.00160 0.00130 0.00180
O17 0.00780 0.01380 0.00990 0.00180 0.00020 0.00180
O18 0.00700 0.01250 0.01130 0.00010 0.00190 0.00060
O19 0.00700 0.01470 0.01160 0.00090 0.00180 0.00040
O20 0.00730 0.01440 0.01270 0.00200 0.00230 0.00060
O21 0.01970 0.01070 0.02170 0.00430 0.00470 0.00530
O22 0.01860 0.00940 0.02220 0.00360 0.00650 0.00390
O23 0.01420 0.00960 0.01070 0.00170 0.00030 0.00050
O24 0.01540 0.01260 0.01620 0.00360 0.00350 0.00180

loop_
_atom_site_label
_atom_site_fract_x
_atom_site_fract_y
_atom_site_fract_z
_atom_site_occupancy
_atom_site_U_iso_or_equiv
Mn2+X1 0.24875 0.00126 0.00345 0.90000 0.01523
Fe2+X1 0.24875 0.00126 0.00345 0.10000 0.01523
NaX2 0.00000 0.00000 0.00000 0.84000 0.02260
BaX3 0.50000 0.00000 0.00000 0.80000 0.02360
NaX4 0.37460 0.48490 0.00230 0.48000 0.02880
NaX5 0.87200 0.48340 0.99810 0.42000 0.03000
Fe2+M1 0.13395 0.23974 0.00254 1.00000 0.01410
Fe2+M2 0.63120 0.23856 0.00088 0.86000 0.01286
CaM2 0.63120 0.23856 0.00088 0.14000 0.01286
Fe2+M3 0.29732 0.14659 0.72106 0.91000 0.00913
MgM3 0.29732 0.14659 0.72106 0.09000 0.00913
Fe2+M4 0.79816 0.14605 0.72413 0.65000 0.00899
Fe3+M4 0.79816 0.14605 0.72413 0.14000 0.00899
MgM4 0.79816 0.14605 0.72413 0.21000 0.00899
Fe3+M5 0.46178 0.16315 0.28258 0.63000 0.00835
AlM5 0.46178 0.16315 0.28258 0.23000 0.00835
MgM5 0.46178 0.16315 0.28258 0.14000 0.00835
AlM6 0.96052 0.16443 0.28184 1.00000 0.00658
P1 0.38360 0.21556 0.00338 1.00000 0.00702
P2 0.88417 0.21112 0.00827 1.00000 0.00722
P3 0.20133 0.11569 0.25635 1.00000 0.00718
P4 0.70635 0.11457 0.26059 1.00000 0.00758
P5 0.06162 0.09505 0.73827 1.00000 0.00745
P6 0.56125 0.10147 0.74018 1.00000 0.00826
O1 0.29750 0.21411 0.54457 1.00000 0.01180
O2 0.79781 0.21069 0.54424 1.00000 0.01050
O3 0.46875 0.22231 0.45197 1.00000 0.00910
O4 0.96592 0.21564 0.44507 1.00000 0.01030
O5 0.33237 0.37611 0.41891 1.00000 0.01280
O6 0.83020 0.37161 0.41542 1.00000 0.01330
O7 0.44374 0.35386 0.61477 1.00000 0.01160
O8 0.94723 0.34897 0.60681 1.00000 0.01300
O9 0.11093 0.17213 0.31460 1.00000 0.01020
O10 0.62009 0.17579 0.32045 1.00000 0.01150
O11 0.13521 0.15272 0.65701 1.00000 0.01490
O12 0.63852 0.15543 0.66077 1.00000 0.01360
O13 0.11352 0.40808 0.37495 1.00000 0.01440
O14 0.61424 0.41176 0.37252 1.00000 0.01380
O15 0.17375 0.39902 0.62059 1.00000 0.01250
O16 0.67189 0.39669 0.61593 1.00000 0.01090
O17 0.30128 0.18800 0.27820 1.00000 0.01060
O18 0.80843 0.18395 0.27730 1.00000 0.01020
O19 0.46200 0.17423 0.73747 1.00000 0.01100
O20 0.95937 0.16283 0.73461 1.00000 0.01140
O21 0.27843 0.50750 0.18225 1.00000 0.01720
O22 0.77621 0.50724 0.17632 1.00000 0.01640
O23 0.46465 0.48191 0.81526 1.00000 0.01160
O24 0.97046 0.49089 0.81410 1.00000 0.01460

loop_
_cod_related_entry_id
_cod_related_entry_database
_cod_related_entry_code
1 AMCSD 0020973
